data_1512849
loop_
_publ_author_name
'Pallab Bhowmik'
'Shouvik Chattopadhyay'
'Michael G.B. Drew'
'Ashutosh Ghosh'

_publ_section_title
;
 A polynuclear helical and two dinuclear copper(II) complexes of a
 monocondensed N,N,O donor Schiff base with pseudohalides as co-ligand
;
_journal_name_full
;
Inorganica Chimica Acta
;
_journal_page_first 24
_journal_page_last 32
_journal_paper_doi 10.1016/j.ica.2012.10.020
_journal_volume 395
_journal_year 2013
_chemical_formula_sum 'C13 H17 Cu N3 O S'
_chemical_formula_weight 326.90
_space_group_IT_number 14
_symmetry_cell_setting monoclinic
_symmetry_space_group_name_Hall '-P 2ybc'
_symmetry_space_group_name_H-M 'P 1 21/c 1'
_atom_sites_solution_hydrogens geom
_atom_sites_solution_primary direct
_atom_sites_solution_secondary difmap
_cell_angle_alpha 90.00
_cell_angle_beta 96.391(2)
_cell_angle_gamma 90.00
_cell_formula_units_Z 8
_cell_length_a 12.2936(2)
_cell_length_b 19.5877(3)
_cell_length_c 12.1908(2)
_cell_measurement_reflns_used 16459
_cell_measurement_temperature 150(2)
_cell_measurement_theta_max 61.87
_cell_measurement_theta_min 3.62
_cell_volume 2917.34(8)
_computing_cell_refinement 'Crysalis, Oxford Diffraction'
_computing_data_collection 'Crysalis, Oxford Diffraction'
_computing_data_reduction 'Crysalis, Oxford Diffraction'
_computing_molecular_graphics PLATON(Spek,2004)
_computing_structure_refinement 'SHELXL-97 (Sheldrick, 1997)'
_computing_structure_solution 'SHELXS-97 (Sheldrick, 1997)'
_diffrn_ambient_temperature 150(2)
_diffrn_measured_fraction_theta_full 0.933
_diffrn_measured_fraction_theta_max 0.933
_diffrn_measurement_device 'Oxford Diffaction X-Calibur System'
_diffrn_measurement_method '1780 frames, counting time 3 s.'
_diffrn_radiation_monochromator graphite
_diffrn_radiation_source 'fine-focus sealed tube'
_diffrn_radiation_type CuK\a
_diffrn_radiation_wavelength 1.54184
_diffrn_reflns_av_R_equivalents 0.0386
_diffrn_reflns_av_sigmaI/netI 0.0279
_diffrn_reflns_limit_h_max 13
_diffrn_reflns_limit_h_min -13
_diffrn_reflns_limit_k_max 21
_diffrn_reflns_limit_k_min -21
_diffrn_reflns_limit_l_max 8
_diffrn_reflns_limit_l_min -13
_diffrn_reflns_number 16459
_diffrn_reflns_theta_full 61.87
_diffrn_reflns_theta_max 61.87
_diffrn_reflns_theta_min 3.62
_exptl_absorpt_coefficient_mu 3.412
_exptl_absorpt_correction_T_max 1.000
_exptl_absorpt_correction_T_min 0.833
_exptl_absorpt_correction_type empirical
_exptl_absorpt_process_details 'ABSPACK, Oxford Diffraction Ltd'
_exptl_crystal_colour blue
_exptl_crystal_density_diffrn 1.489
_exptl_crystal_density_method 'not measured'
_exptl_crystal_description block
_exptl_crystal_F_000 1352
_exptl_crystal_size_max 0.22
_exptl_crystal_size_mid 0.17
_exptl_crystal_size_min 0.15
_refine_diff_density_max 0.399
_refine_diff_density_min -0.681
_refine_diff_density_rms 0.104
_refine_ls_extinction_method none
_refine_ls_goodness_of_fit_ref 1.017
_refine_ls_hydrogen_treatment constr
_refine_ls_matrix_type full
_refine_ls_number_parameters 343
_refine_ls_number_reflns 4262
_refine_ls_number_restraints 0
_refine_ls_restrained_S_all 1.017
_refine_ls_R_factor_all 0.0371
_refine_ls_R_factor_gt 0.0343
_refine_ls_shift/su_max 0.001
_refine_ls_shift/su_mean 0.000
_refine_ls_structure_factor_coef Fsqd
_refine_ls_weighting_details
;
_refine_ls_weighting_details 
  w=1/[\s^2^(Fo^2^)+(0.0623P)^2^+1.3196P] where P=(Fo^2^+2Fc^2^)/3 
;
_refine_ls_weighting_scheme calc
_refine_ls_wR_factor_gt 0.0912
_refine_ls_wR_factor_ref 0.0940
_reflns_number_gt 3926
_reflns_number_total 4262
_reflns_threshold_expression >2sigma(I)
_cod_data_source_file ICA-2013-395-24-32-2.cif
_cod_data_source_block 2
_cod_original_sg_symbol_H-M P21/c
_cod_database_code 1512849

loop_
_symmetry_equiv_pos_as_xyz
'x, y, z'
'-x, y+1/2, -z+1/2'
'-x, -y, -z'
'x, -y-1/2, z-1/2'

loop_
_atom_site_label
_atom_site_type_symbol
_atom_site_fract_x
_atom_site_fract_y
_atom_site_fract_z
_atom_site_U_iso_or_equiv
_atom_site_adp_type
_atom_site_occupancy
_atom_site_symmetry_multiplicity
_atom_site_calc_flag
_atom_site_refinement_flags
Cu1 Cu 0.25668(3) 0.705651(16) 0.48093(3) 0.02157(13) Uani 1 1 d .
N1 N 0.34729(18) 0.74798(10) 0.37745(18) 0.0299(5) Uani 1 1 d .
C1 C 0.38741(19) 0.76400(11) 0.3001(2) 0.0227(5) Uani 1 1 d .
S1 S 0.44773(5) 0.78633(3) 0.19223(5) 0.02752(17) Uani 1 1 d .
O11 O 0.19215(14) 0.79106(8) 0.50291(13) 0.0261(4) Uani 1 1 d .
C12 C 0.13143(18) 0.80813(12) 0.57954(19) 0.0219(5) Uani 1 1 d .
C13 C 0.0939(2) 0.87647(12) 0.5783(2) 0.0288(6) Uani 1 1 d .
H13 H 0.1105 0.9053 0.5218 0.035 Uiso 1 1 calc R
C14 C 0.0337(2) 0.90166(14) 0.6577(2) 0.0354(6) Uani 1 1 d .
H14 H 0.0113 0.9470 0.6553 0.042 Uiso 1 1 calc R
C15 C 0.0064(2) 0.85901(14) 0.7417(2) 0.0369(6) Uani 1 1 d .
H15 H -0.0342 0.8757 0.7959 0.044 Uiso 1 1 calc R
C16 C 0.0398(2) 0.79207(13) 0.7441(2) 0.0316(6) Uani 1 1 d .
H16 H 0.0212 0.7642 0.8008 0.038 Uiso 1 1 calc R
C17 C 0.10148(18) 0.76368(12) 0.66386(19) 0.0225(5) Uani 1 1 d .
C18 C 0.12738(18) 0.69060(12) 0.66718(19) 0.0227(5) Uani 1 1 d .
C181 C 0.0960(2) 0.64886(13) 0.7619(2) 0.0309(6) Uani 1 1 d .
H18A H 0.0199 0.6370 0.7488 0.046 Uiso 1 1 calc R
H18B H 0.1086 0.6749 0.8288 0.046 Uiso 1 1 calc R
H18C H 0.1393 0.6080 0.7687 0.046 Uiso 1 1 calc R
N19 N 0.17512(15) 0.66171(10) 0.58991(16) 0.0222(4) Uani 1 1 d .
C20 C 0.1920(2) 0.58749(12) 0.5909(2) 0.0297(6) Uani 1 1 d .
H20A H 0.1271 0.5645 0.6108 0.036 Uiso 1 1 calc R
H20B H 0.2532 0.5755 0.6447 0.036 Uiso 1 1 calc R
C21 C 0.21509(11) 0.56573(7) 0.47684(11) 0.0306(6) Uani 1 1 d .
H21A H 0.2385 0.5184 0.4786 0.037 Uiso 1 1 calc R
H21B H 0.1487 0.5694 0.4261 0.037 Uiso 1 1 calc R
N22 N 0.30186(11) 0.60943(7) 0.43775(11) 0.0239(4) Uani 1 1 d R
C23 C 0.30255(11) 0.59972(7) 0.31751(11) 0.0322(6) Uani 1 1 d R
H23A H 0.3635 0.6238 0.2932 0.048 Uiso 1 1 calc R
H23B H 0.2357 0.6171 0.2795 0.048 Uiso 1 1 calc R
H23C H 0.3089 0.5520 0.3017 0.048 Uiso 1 1 calc R
C24 C 0.4104(2) 0.58977(13) 0.4919(2) 0.0311(6) Uani 1 1 d .
H24A H 0.4278 0.5444 0.4695 0.047 Uiso 1 1 calc R
H24B H 0.4097 0.5909 0.5706 0.047 Uiso 1 1 calc R
H24C H 0.4645 0.6211 0.4710 0.047 Uiso 1 1 calc R
CU2 Cu 0.61715(3) 0.879435(16) 0.29278(3) 0.02316(13) Uani 1 1 d .
N2 N 0.7060(2) 0.88766(11) 0.1690(2) 0.0400(6) Uani 1 1 d .
C2 C 0.7751(2) 0.88402(12) 0.1121(2) 0.0264(6) Uani 1 1 d .
S2 S 0.87251(5) 0.87763(3) 0.03262(5) 0.03264(18) Uani 1 1 d .
O31 O 0.54180(13) 0.96023(8) 0.24657(13) 0.0255(4) Uani 1 1 d .
C32 C 0.45029(19) 0.98159(11) 0.2794(2) 0.0235(5) Uani 1 1 d .
C33 C 0.3912(2) 1.03234(12) 0.2143(2) 0.0280(6) Uani 1 1 d .
H33 H 0.4199 1.0488 0.1520 0.034 Uiso 1 1 calc R
C34 C 0.2937(2) 1.05783(12) 0.2400(2) 0.0321(6) Uani 1 1 d .
H34 H 0.2569 1.0907 0.1950 0.039 Uiso 1 1 calc R
C35 C 0.2495(2) 1.03467(13) 0.3333(2) 0.0347(6) Uani 1 1 d .
H35 H 0.1828 1.0514 0.3507 0.042 Uiso 1 1 calc R
C36 C 0.3057(2) 0.98685(13) 0.3993(2) 0.0294(6) Uani 1 1 d .
H36 H 0.2761 0.9722 0.4622 0.035 Uiso 1 1 calc R
C37 C 0.40627(18) 0.95879(11) 0.37633(19) 0.0226(5) Uani 1 1 d .
C38 C 0.46153(18) 0.90889(11) 0.45316(19) 0.0210(5) Uani 1 1 d .
C381 C 0.4167(2) 0.89809(13) 0.5616(2) 0.0278(5) Uani 1 1 d .
H38A H 0.3583 0.8653 0.5523 0.042 Uiso 1 1 calc R
H38B H 0.3893 0.9406 0.5866 0.042 Uiso 1 1 calc R
H38C H 0.4737 0.8815 0.6151 0.042 Uiso 1 1 calc R
N39 N 0.54507(16) 0.87433(9) 0.42831(16) 0.0216(4) Uani 1 1 d .
C40 C 0.5960(2) 0.82295(13) 0.5062(2) 0.0285(6) Uani 1 1 d .
H40A H 0.5403 0.8011 0.5445 0.034 Uiso 1 1 calc R
H40B H 0.6481 0.8448 0.5607 0.034 Uiso 1 1 calc R
C41 C 0.6535(2) 0.77034(13) 0.4427(2) 0.0288(6) Uani 1 1 d .
H41A H 0.7013 0.7429 0.4938 0.035 Uiso 1 1 calc R
H41B H 0.5997 0.7402 0.4037 0.035 Uiso 1 1 calc R
N42 N 0.71838(17) 0.80349(10) 0.36273(17) 0.0263(5) Uani 1 1 d .
C43 C 0.7525(2) 0.75102(13) 0.2860(2) 0.0351(6) Uani 1 1 d .
H43A H 0.7934 0.7160 0.3274 0.053 Uiso 1 1 calc R
H43B H 0.7973 0.7718 0.2356 0.053 Uiso 1 1 calc R
H43C H 0.6888 0.7313 0.2454 0.053 Uiso 1 1 calc R
C44 C 0.8174(2) 0.83588(15) 0.4206(2) 0.0382(7) Uani 1 1 d .
H44A H 0.7961 0.8702 0.4702 0.057 Uiso 1 1 calc R
H44B H 0.8592 0.8566 0.3675 0.057 Uiso 1 1 calc R
H44C H 0.8611 0.8019 0.4615 0.057 Uiso 1 1 calc R

loop_
_atom_site_aniso_label
_atom_site_aniso_U_11
_atom_site_aniso_U_22
_atom_site_aniso_U_33
_atom_site_aniso_U_23
_atom_site_aniso_U_13
_atom_site_aniso_U_12
Cu1 0.0222(2) 0.0205(2) 0.0236(2) 0.00116(13) 0.00954(16) 0.00077(12)
N1 0.0324(12) 0.0262(11) 0.0337(13) -0.0005(9) 0.0144(10) -0.0018(9)
C1 0.0212(12) 0.0204(12) 0.0271(14) -0.0038(10) 0.0055(11) 0.0008(9)
S1 0.0283(3) 0.0328(3) 0.0231(4) -0.0014(2) 0.0101(3) -0.0046(2)
O11 0.0322(10) 0.0235(9) 0.0240(9) 0.0021(7) 0.0103(8) 0.0046(7)
C12 0.0160(11) 0.0280(12) 0.0212(13) -0.0024(10) -0.0006(10) 0.0011(9)
C13 0.0243(13) 0.0292(13) 0.0329(15) -0.0001(11) 0.0023(11) 0.0022(10)
C14 0.0239(13) 0.0298(13) 0.0530(18) -0.0076(13) 0.0068(12) 0.0052(11)
C15 0.0279(14) 0.0432(15) 0.0426(17) -0.0138(13) 0.0182(12) 0.0023(12)
C16 0.0248(13) 0.0396(16) 0.0324(15) -0.0036(11) 0.0119(11) -0.0050(11)
C17 0.0154(11) 0.0299(13) 0.0222(13) -0.0033(10) 0.0021(9) -0.0016(9)
C18 0.0157(11) 0.0306(12) 0.0211(13) 0.0004(10) -0.0012(10) -0.0051(10)
C181 0.0347(14) 0.0356(14) 0.0236(13) 0.0004(11) 0.0084(11) -0.0055(11)
N19 0.0195(10) 0.0243(10) 0.0235(11) 0.0016(8) 0.0052(8) -0.0004(8)
C20 0.0323(14) 0.0226(12) 0.0361(15) 0.0053(11) 0.0131(11) 0.0006(10)
C21 0.0353(14) 0.0218(12) 0.0354(15) -0.0015(11) 0.0062(11) -0.0027(10)
N22 0.0292(11) 0.0232(10) 0.0202(11) -0.0011(8) 0.0068(9) 0.0027(8)
C23 0.0440(16) 0.0292(13) 0.0244(14) -0.0021(11) 0.0081(12) 0.0051(11)
C24 0.0322(14) 0.0333(14) 0.0287(14) -0.0011(11) 0.0069(11) 0.0092(11)
CU2 0.0240(2) 0.0223(2) 0.0249(2) 0.00275(13) 0.01059(16) 0.00228(13)
N2 0.0446(15) 0.0347(12) 0.0450(15) 0.0097(10) 0.0245(13) 0.0090(10)
C2 0.0312(14) 0.0237(12) 0.0254(14) 0.0049(10) 0.0078(12) 0.0052(10)
S2 0.0265(4) 0.0445(4) 0.0288(4) 0.0004(3) 0.0116(3) 0.0020(3)
O31 0.0267(9) 0.0232(8) 0.0283(9) 0.0050(7) 0.0114(7) 0.0016(7)
C32 0.0242(13) 0.0193(11) 0.0269(13) -0.0043(10) 0.0023(10) -0.0037(9)
C33 0.0334(14) 0.0205(12) 0.0299(14) 0.0003(10) 0.0028(11) -0.0016(10)
C34 0.0332(14) 0.0226(12) 0.0384(16) -0.0024(11) -0.0053(12) 0.0044(10)
C35 0.0252(13) 0.0354(15) 0.0434(17) -0.0109(12) 0.0029(12) 0.0064(11)
C36 0.0265(13) 0.0328(13) 0.0302(14) -0.0062(11) 0.0088(11) -0.0001(11)
C37 0.0221(12) 0.0214(11) 0.0244(13) -0.0041(10) 0.0028(10) -0.0032(9)
C38 0.0211(12) 0.0202(11) 0.0223(12) -0.0053(9) 0.0047(10) -0.0070(9)
C381 0.0298(14) 0.0303(13) 0.0248(13) -0.0019(11) 0.0088(11) -0.0025(10)
N39 0.0226(10) 0.0215(10) 0.0212(11) 0.0008(8) 0.0044(8) -0.0024(8)
C40 0.0299(13) 0.0306(13) 0.0257(14) 0.0068(11) 0.0057(11) 0.0021(10)
C41 0.0274(13) 0.0263(12) 0.0328(15) 0.0067(11) 0.0041(11) 0.0037(10)
N42 0.0241(11) 0.0272(10) 0.0283(12) 0.0011(9) 0.0065(9) 0.0021(8)
C43 0.0355(15) 0.0317(14) 0.0395(16) -0.0003(12) 0.0105(12) 0.0121(11)
C44 0.0257(14) 0.0485(16) 0.0403(16) -0.0024(13) 0.0027(12) -0.0029(12)

loop_
_atom_type_symbol
_atom_type_description
_atom_type_scat_dispersion_real
_atom_type_scat_dispersion_imag
_atom_type_scat_source
C C 0.0181 0.0091 'International Tables Vol C Tables 4.2.6.8 and 6.1.1.4'
H H 0.0000 0.0000 'International Tables Vol C Tables 4.2.6.8 and 6.1.1.4'
O O 0.0492 0.0322 'International Tables Vol C Tables 4.2.6.8 and 6.1.1.4'
N N 0.0311 0.0180 'International Tables Vol C Tables 4.2.6.8 and 6.1.1.4'
Cu Cu -1.9646 0.5888 'International Tables Vol C Tables 4.2.6.8 and 6.1.1.4'
S S 0.3331 0.5567 'International Tables Vol C Tables 4.2.6.8 and 6.1.1.4'

loop_
_geom_angle_atom_site_label_1
_geom_angle_atom_site_label_2
_geom_angle_atom_site_label_3
_geom_angle
O11 Cu1 N19 92.20(7)
O11 Cu1 N1 89.68(8)
N19 Cu1 N1 176.27(9)
O11 Cu1 N22 169.61(7)
N19 Cu1 N22 86.78(7)
N1 Cu1 N22 91.95(7)
C1 N1 Cu1 165.1(2)
N1 C1 S1 178.4(2)
C12 O11 Cu1 127.89(15)
O11 C12 C17 125.1(2)
O11 C12 C13 116.6(2)
C17 C12 C13 118.3(2)
C14 C13 C12 122.2(2)
C14 C13 H13 118.9
C12 C13 H13 118.9
C13 C14 C15 119.7(2)
C13 C14 H14 120.1
C15 C14 H14 120.1
C16 C15 C14 119.5(2)
C16 C15 H15 120.3
C14 C15 H15 120.3
C15 C16 C17 122.9(2)
C15 C16 H16 118.6
C17 C16 H16 118.6
C16 C17 C12 117.3(2)
C16 C17 C18 119.7(2)
C12 C17 C18 122.9(2)
N19 C18 C17 121.4(2)
N19 C18 C181 119.9(2)
C17 C18 C181 118.7(2)
C18 C181 H18A 109.5
C18 C181 H18B 109.5
H18A C181 H18B 109.5
C18 C181 H18C 109.5
H18A C181 H18C 109.5
H18B C181 H18C 109.5
C18 N19 C20 120.15(19)
C18 N19 Cu1 127.71(16)
C20 N19 Cu1 111.05(14)
N19 C20 C21 108.23(17)
N19 C20 H20A 110.1
C21 C20 H20A 110.1
N19 C20 H20B 110.1
C21 C20 H20B 110.1
H20A C20 H20B 108.4
N22 C21 C20 110.33(11)
N22 C21 H21A 109.6
C20 C21 H21A 109.6
N22 C21 H21B 109.6
C20 C21 H21B 109.6
H21A C21 H21B 108.1
C24 N22 C23 107.82(11)
C24 N22 C21 110.62(12)
C23 N22 C21 109.1
C24 N22 Cu1 112.53(13)
C23 N22 Cu1 113.8
C21 N22 Cu1 102.85(4)
N22 C23 H23A 109.5
N22 C23 H23B 109.5
H23A C23 H23B 109.5
N22 C23 H23C 109.5
H23A C23 H23C 109.5
H23B C23 H23C 109.5
N22 C24 H24A 109.5
N22 C24 H24B 109.5
H24A C24 H24B 109.5
N22 C24 H24C 109.5
H24A C24 H24C 109.5
H24B C24 H24C 109.5
O31 CU2 N39 92.37(7)
O31 CU2 N2 89.91(8)
N39 CU2 N2 172.83(10)
O31 CU2 N42 169.00(8)
N39 CU2 N42 85.61(8)
N2 CU2 N42 90.87(9)
C2 N2 CU2 164.4(2)
N2 C2 S2 179.1(2)
C32 O31 CU2 126.05(14)
O31 C32 C33 117.2(2)
O31 C32 C37 125.1(2)
C33 C32 C37 117.7(2)
C34 C33 C32 122.3(2)
C34 C33 H33 118.8
C32 C33 H33 118.8
C33 C34 C35 120.0(2)
C33 C34 H34 120.0
C35 C34 H34 120.0
C36 C35 C34 119.1(2)
C36 C35 H35 120.4
C34 C35 H35 120.4
C35 C36 C37 123.1(2)
C35 C36 H36 118.5
C37 C36 H36 118.5
C36 C37 C32 117.7(2)
C36 C37 C38 119.2(2)
C32 C37 C38 123.1(2)
N39 C38 C37 121.5(2)
N39 C38 C381 120.7(2)
C37 C38 C381 117.8(2)
C38 C381 H38A 109.5
C38 C381 H38B 109.5
H38A C381 H38B 109.5
C38 C381 H38C 109.5
H38A C381 H38C 109.5
H38B C381 H38C 109.5
C38 N39 C40 119.8(2)
C38 N39 CU2 127.96(16)
C40 N39 CU2 112.23(15)
N39 C40 C41 108.92(19)
N39 C40 H40A 109.9
C41 C40 H40A 109.9
N39 C40 H40B 109.9
C41 C40 H40B 109.9
H40A C40 H40B 108.3
N42 C41 C40 110.9(2)
N42 C41 H41A 109.5
C40 C41 H41A 109.5
N42 C41 H41B 109.5
C40 C41 H41B 109.5
H41A C41 H41B 108.1
C41 N42 C44 110.5(2)
C41 N42 C43 108.8(2)
C44 N42 C43 108.8(2)
C41 N42 CU2 104.15(14)
C44 N42 CU2 108.32(16)
C43 N42 CU2 116.08(16)
N42 C43 H43A 109.5
N42 C43 H43B 109.5
H43A C43 H43B 109.5
N42 C43 H43C 109.5
H43A C43 H43C 109.5
H43B C43 H43C 109.5
N42 C44 H44A 109.5
N42 C44 H44B 109.5
H44A C44 H44B 109.5
N42 C44 H44C 109.5
H44A C44 H44C 109.5
H44B C44 H44C 109.5

loop_
_geom_bond_atom_site_label_1
_geom_bond_atom_site_label_2
_geom_bond_distance
Cu1 O11 1.8834(15)
Cu1 N19 1.9514(19)
Cu1 N1 1.958(2)
Cu1 N22 2.0500(13)
N1 C1 1.155(3)
C1 S1 1.639(3)
O11 C12 1.303(3)
C12 C17 1.426(3)
C12 C13 1.416(3)
C13 C14 1.374(4)
C13 H13 0.9300
C14 C15 1.392(4)
C14 H14 0.9300
C15 C16 1.374(4)
C15 H15 0.9300
C16 C17 1.416(4)
C16 H16 0.9300
C17 C18 1.466(3)
C18 N19 1.294(3)
C18 C181 1.500(3)
C181 H18A 0.9600
C181 H18B 0.9600
C181 H18C 0.9600
N19 C20 1.469(3)
C20 C21 1.511(3)
C20 H20A 0.9700
C20 H20B 0.9700
C21 N22 1.4870
C21 H21A 0.9700
C21 H21B 0.9700
N22 C24 1.473(3)
N22 C23 1.4791
C23 H23A 0.9600
C23 H23B 0.9600
C23 H23C 0.9600
C24 H24A 0.9600
C24 H24B 0.9600
C24 H24C 0.9600
CU2 O31 1.8878(16)
CU2 N39 1.9624(19)
CU2 N2 1.966(2)
CU2 N42 2.062(2)
N2 C2 1.157(4)
C2 S2 1.627(3)
O31 C32 1.304(3)
C32 C33 1.421(3)
C32 C37 1.425(3)
C33 C34 1.367(4)
C33 H33 0.9300
C34 C35 1.389(4)
C34 H34 0.9300
C35 C36 1.371(4)
C35 H35 0.9300
C36 C37 1.409(3)
C36 H36 0.9300
C37 C38 1.467(3)
C38 N39 1.294(3)
C38 C381 1.503(3)
C381 H38A 0.9600
C381 H38B 0.9600
C381 H38C 0.9600
N39 C40 1.475(3)
C40 C41 1.511(4)
C40 H40A 0.9700
C40 H40B 0.9700
C41 N42 1.477(3)
C41 H41A 0.9700
C41 H41B 0.9700
N42 C44 1.480(3)
N42 C43 1.481(3)
C43 H43A 0.9600
C43 H43B 0.9600
C43 H43C 0.9600
C44 H44A 0.9600
C44 H44B 0.9600
C44 H44C 0.9600
